data_1504366
loop_
_publ_author_name
'Landis, Chad A.'
'Dhar, Bal Mukund'
'Lee, Taegweon'
'Sarjeant, Amy'
'Katz, Howard E.'

_publ_section_title
;
 Syntheses, Solid State Structures, and Electrical Properties of
 Oxadiazole-Based Oligomers with Perfluorinated Endgroups
;
_journal_issue 21
_journal_name_full 'Journal of Physical Chemistry C'
_journal_page_first 7939
_journal_paper_doi 10.1021/jp711836b
_journal_volume 112
_journal_year 2008
_chemical_formula_moiety 'C16 H8 F6 N2 O'
_chemical_formula_sum 'C16 H8 F6 N2 O'
_chemical_formula_weight 358.24
_chemical_name_systematic
; 
 ? 
;
_space_group_IT_number 61
_symmetry_cell_setting orthorhombic
_symmetry_space_group_name_Hall '-P 2ac 2ab'
_symmetry_space_group_name_H-M 'P b c a'
_atom_sites_solution_hydrogens geom
_atom_sites_solution_primary direct
_atom_sites_solution_secondary difmap
_audit_creation_date
;
'Wed Jun 28 15:58:58 2006'
;
_audit_creation_method SHELXL-97
_cell_angle_alpha 90.00
_cell_angle_beta 90.00
_cell_angle_gamma 90.00
_cell_formula_units_Z 8
_cell_length_a 15.064(3)
_cell_length_b 5.9041(5)
_cell_length_c 32.080(7)
_cell_measurement_reflns_used 14024
_cell_measurement_theta_max 27.5000
_cell_measurement_theta_min 3.7911
_cell_volume 2853.2(9)
_computing_cell_refinement 'Oxford Diffraction CrysAlis RED'
_computing_data_collection 'Oxford Diffraction CrysAlis CCD'
_computing_data_reduction 'Oxford Diffraction CrysAlis RED'
_computing_molecular_graphics 'Sheldrick, G.M. (2000). SHELXTL v6.10.'
_computing_publication_material 'Sheldrick, G.M. (2000). SHELXTL v6.10.'
_computing_structure_refinement 'Sheldrick, G.M. (2000). SHELXTL v6.10.'
_computing_structure_solution 'Sheldrick, G.M. (2000). SHELXTL v6.10.'
_diffrn_ambient_temperature 110
_diffrn_detector_area_resol_mean 15.9890
_diffrn_measured_fraction_theta_full 0.992
_diffrn_measured_fraction_theta_max 0.992
_diffrn_measurement_details 'see scan set'
_diffrn_measurement_device Kappa
_diffrn_measurement_device_type Xcalibur3
_diffrn_measurement_method ' omega scans'
_diffrn_orient_matrix_UB_11 0.0291904051
_diffrn_orient_matrix_UB_12 0.0368562992
_diffrn_orient_matrix_UB_13 -0.0126290698
_diffrn_orient_matrix_UB_21 -0.0004489366
_diffrn_orient_matrix_UB_22 -0.0277621595
_diffrn_orient_matrix_UB_23 -0.0177851853
_diffrn_orient_matrix_UB_31 -0.1162570185
_diffrn_orient_matrix_UB_32 0.0093542384
_diffrn_orient_matrix_UB_33 -0.0031059292
_diffrn_radiation_monochromator graphite
_diffrn_radiation_source 'Enhance (Mo) X-ray Source'
_diffrn_radiation_type 'Mo K\a'
_diffrn_radiation_wavelength 0.71073
_diffrn_reflns_av_R_equivalents 0.0491
_diffrn_reflns_av_sigmaI/netI 0.0237
_diffrn_reflns_limit_h_max 19
_diffrn_reflns_limit_h_min -19
_diffrn_reflns_limit_k_max 7
_diffrn_reflns_limit_k_min -7
_diffrn_reflns_limit_l_max 41
_diffrn_reflns_limit_l_min -41
_diffrn_reflns_number 32122
_diffrn_reflns_resolution_max 0.77
_diffrn_reflns_theta_full 27.66
_diffrn_reflns_theta_max 27.66
_diffrn_reflns_theta_min 3.81
_diffrn_source_current 40
_diffrn_source_power 2
_diffrn_source_voltage 50
_diffrn_standards_interval_count 0
_diffrn_standards_interval_time 0
_exptl_absorpt_coefficient_mu 0.160
_exptl_absorpt_correction_T_max 0.992
_exptl_absorpt_correction_T_min 0.923
_exptl_absorpt_correction_type analytical
_exptl_absorpt_process_details
;
CrysAlis RED, Oxford Diffraction Ltd.,
Version 1.171.29.5 (release 22-02-2006 CrysAlis171 .NET)
(compiled Feb 22 2006,13:01:44)
Analytical numeric absorption correction using a multifaceted crystal
        model based on expressions derived by R.C. Clark & J.S. Reid.
(Clark, R. C. & Reid, J. S. (1995). Acta Cryst. A51, 887-897)
;
_exptl_crystal_colour colorless
_exptl_crystal_density_diffrn 1.668
_exptl_crystal_density_method 'not measured'
_exptl_crystal_description prism
_exptl_crystal_F_000 1440
_exptl_crystal_size_max 0.3400
_exptl_crystal_size_mid 0.1591
_exptl_crystal_size_min 0.0248
_refine_diff_density_max 0.460
_refine_diff_density_min -0.251
_refine_diff_density_rms 0.053
_refine_ls_extinction_method none
_refine_ls_goodness_of_fit_ref 1.094
_refine_ls_hydrogen_treatment mixed
_refine_ls_matrix_type full
_refine_ls_number_parameters 226
_refine_ls_number_reflns 3301
_refine_ls_number_restraints 0
_refine_ls_restrained_S_all 1.094
_refine_ls_R_factor_all 0.0659
_refine_ls_R_factor_gt 0.0461
_refine_ls_shift/su_max 0.001
_refine_ls_shift/su_mean 0.000
_refine_ls_structure_factor_coef Fsqd
_refine_ls_weighting_details 'calc w=1/[\s^2^(Fo^2^)+(0.0559P)^2^+1.6292P] where P=(Fo^2^+2Fc^2^)/3'
_refine_ls_weighting_scheme calc
_refine_ls_wR_factor_gt 0.1152
_refine_ls_wR_factor_ref 0.1217
_reflns_number_gt 2488
_reflns_number_total 3301
_reflns_threshold_expression >2sigma(I)
_cod_data_source_file jp711836b-file003.cif
_cod_data_source_block x0260
_cod_depositor_comments
;
The following automatic conversions were performed:

'_symmetry_cell_setting' value 'Orthorhombic' changed to
'orthorhombic' according to
/home/saulius/struct/CIF-dictionaries/cif_core.dic dictionary named
'cif_core.dic' version 2.4.1 from 2010-06-29.

Automatic conversion script
Id: cif_fix_values 1715 2011-07-08 13:25:40Z adriana 
;
_cod_original_cell_volume 2853.1(9)
_cod_original_sg_symbol_H-M 'Pbca '
_cod_database_code 1504366
_audit_creation_method_reference
;
CrysAlis RED, Oxford Diffraction Ltd.,
Version 1.171.29.5 (release 22-02-2006 CrysAlis171 .NET)
(compiled Feb 22 2006,13:01:44)
;
_computing_data_collection_reference
;
CrysAlis CCD, Oxford Diffraction Ltd.,
Version 1.171.29.5 (release 22-02-2006 CrysAlis171 .NET)
(compiled Feb 22 2006,13:01:44)
;
_computing_cell_refinment_reference
;
CrysAlis RED, Oxford Diffraction Ltd.,
Version 1.171.29.5 (release 22-02-2006 CrysAlis171 .NET)
(compiled Feb 22 2006,13:01:44)
;
_computing_data_reduction_reference
;
CrysAlis RED, Oxford Diffraction Ltd.,
Version 1.171.29.5 (release 22-02-2006 CrysAlis171 .NET)
(compiled Feb 22 2006,13:01:44)
;
_cell_measurement_resolution_max 0.77
_jhu_your_name_here 'Dr. Amy A Sarjeant'
_jhu_your_lab_here 'NCB 240'
_jhu_your_phone_number_here x6-8569
_jhu_your_email_here xray@jhu.edu
_jhu_institutional_source 'Katz Lab'
_jhu_submitting_scientist 'Chad Landis'
_jhu_scientist_phone x6-0799
_jhu_scientist_email clandis2@jhu.edu
_jhu_identifying_number x0260
_jhu_xray_labbook II-10
_jhu_crystalization_labbook CAL0601
_jhu_crystalization_solvent Ethanol
_jhu_crystalization_method
;
;
_jhu_diffraction_detector_distance 50
_jhu_quality_factor 2

loop_
_symmetry_equiv_pos_as_xyz
'x, y, z'
'-x+1/2, -y, z+1/2'
'-x, y+1/2, -z+1/2'
'x+1/2, -y+1/2, -z'
'-x, -y, -z'
'x-1/2, y, -z-1/2'
'x, -y-1/2, z-1/2'
'-x-1/2, y-1/2, z'

loop_
_atom_site_label
_atom_site_type_symbol
_atom_site_fract_x
_atom_site_fract_y
_atom_site_fract_z
_atom_site_U_iso_or_equiv
_atom_site_adp_type
_atom_site_occupancy
_atom_site_symmetry_multiplicity
_atom_site_calc_flag
_atom_site_refinement_flags
O1 O 0.13292(8) 0.1375(2) 0.61806(4) 0.0192(3) Uani 1 1 d .
N1 N 0.17736(10) 0.4696(3) 0.59420(5) 0.0238(4) Uani 1 1 d .
N2 N 0.17618(10) 0.4789(3) 0.63791(5) 0.0233(4) Uani 1 1 d .
F1 F 0.06679(10) -0.2828(2) 0.41790(4) 0.0447(4) Uani 1 1 d .
F2 F 0.06223(9) 0.0568(2) 0.39565(4) 0.0429(4) Uani 1 1 d .
F3 F 0.18707(8) -0.1124(3) 0.40064(4) 0.0575(5) Uani 1 1 d .
F4 F 0.10219(10) -0.2513(2) 0.82088(4) 0.0430(4) Uani 1 1 d .
F5 F 0.17086(9) 0.0440(3) 0.84257(4) 0.0437(4) Uani 1 1 d .
F6 F 0.03012(8) 0.0508(2) 0.83432(4) 0.0392(3) Uani 1 1 d .
C1 C 0.15244(11) 0.2677(3) 0.58437(6) 0.0192(4) Uani 1 1 d .
C2 C 0.14217(11) 0.1712(3) 0.54286(6) 0.0207(4) Uani 1 1 d .
C3 C 0.10976(12) -0.0476(3) 0.53699(6) 0.0214(4) Uani 1 1 d .
H3A H 0.0957 -0.1397 0.5604 0.026 Uiso 1 1 calc R
C4 C 0.09811(12) -0.1302(3) 0.49700(6) 0.0235(4) Uani 1 1 d .
H4A H 0.0751 -0.2784 0.4929 0.028 Uiso 1 1 calc R
C5 C 0.11989(12) 0.0024(3) 0.46301(6) 0.0232(4) Uani 1 1 d .
C6 C 0.15393(12) 0.2191(3) 0.46866(6) 0.0252(4) Uani 1 1 d .
H6A H 0.1693 0.3090 0.4452 0.030 Uiso 1 1 calc R
C7 C 0.16533(12) 0.3033(3) 0.50838(6) 0.0227(4) Uani 1 1 d .
H7A H 0.1889 0.4510 0.5123 0.027 Uiso 1 1 calc R
C8 C 0.10905(13) -0.0844(4) 0.41947(6) 0.0293(5) Uani 1 1 d .
C9 C 0.15030(11) 0.2806(3) 0.65015(6) 0.0190(4) Uani 1 1 d .
C10 C 0.13814(11) 0.2001(3) 0.69277(5) 0.0189(4) Uani 1 1 d .
C11 C 0.10012(12) -0.0103(3) 0.70046(6) 0.0214(4) Uani 1 1 d .
H11A H 0.0815 -0.1032 0.6779 0.026 Uiso 1 1 calc R
C12 C 0.08945(12) -0.0838(3) 0.74112(6) 0.0217(4) Uani 1 1 d .
H12A H 0.0628 -0.2265 0.7466 0.026 Uiso 1 1 calc R
C13 C 0.11784(11) 0.0520(3) 0.77374(6) 0.0205(4) Uani 1 1 d .
C14 C 0.15619(12) 0.2627(3) 0.76618(6) 0.0218(4) Uani 1 1 d .
H14A H 0.1754 0.3548 0.7887 0.026 Uiso 1 1 calc R
C15 C 0.16602(12) 0.3363(3) 0.72564(6) 0.0215(4) Uani 1 1 d .
H15A H 0.1918 0.4801 0.7202 0.026 Uiso 1 1 calc R
C16 C 0.10611(12) -0.0263(3) 0.81774(6) 0.0234(4) Uani 1 1 d .

loop_
_atom_site_aniso_label
_atom_site_aniso_U_11
_atom_site_aniso_U_22
_atom_site_aniso_U_33
_atom_site_aniso_U_23
_atom_site_aniso_U_13
_atom_site_aniso_U_12
O1 0.0198(6) 0.0185(6) 0.0195(6) 0.0005(5) -0.0004(5) -0.0002(5)
N1 0.0258(8) 0.0227(8) 0.0227(8) -0.0003(6) 0.0013(6) -0.0021(7)
N2 0.0245(8) 0.0228(8) 0.0227(8) 0.0001(6) 0.0010(6) -0.0008(7)
F1 0.0637(9) 0.0414(8) 0.0290(7) -0.0087(6) -0.0048(6) -0.0076(7)
F2 0.0509(8) 0.0528(8) 0.0251(6) 0.0002(6) -0.0111(6) 0.0065(7)
F3 0.0274(7) 0.1123(14) 0.0327(7) -0.0278(8) 0.0037(5) 0.0049(8)
F4 0.0746(10) 0.0261(7) 0.0284(7) 0.0051(5) 0.0001(6) 0.0017(6)
F5 0.0390(7) 0.0651(9) 0.0270(6) 0.0078(6) -0.0116(5) -0.0159(7)
F6 0.0348(7) 0.0526(8) 0.0301(7) 0.0068(6) 0.0113(5) 0.0095(6)
C1 0.0152(8) 0.0210(9) 0.0214(9) 0.0031(7) 0.0010(7) 0.0020(7)
C2 0.0160(8) 0.0232(9) 0.0229(9) 0.0003(7) -0.0005(7) 0.0035(7)
C3 0.0196(9) 0.0230(9) 0.0217(9) 0.0021(7) -0.0005(7) 0.0019(7)
C4 0.0211(9) 0.0223(9) 0.0271(10) -0.0023(8) -0.0023(7) 0.0026(8)
C5 0.0184(8) 0.0302(10) 0.0212(9) -0.0021(8) -0.0011(7) 0.0047(8)
C6 0.0218(9) 0.0298(10) 0.0238(9) 0.0053(8) 0.0011(7) 0.0015(8)
C7 0.0200(9) 0.0236(9) 0.0246(9) 0.0020(8) -0.0004(7) -0.0012(7)
C8 0.0244(10) 0.0388(12) 0.0247(10) -0.0043(9) 0.0004(8) 0.0027(9)
C9 0.0149(8) 0.0188(8) 0.0234(9) -0.0033(7) -0.0008(7) 0.0006(7)
C10 0.0155(8) 0.0204(9) 0.0207(9) -0.0009(7) 0.0002(7) 0.0030(7)
C11 0.0216(9) 0.0185(9) 0.0239(9) -0.0031(7) -0.0030(7) -0.0014(7)
C12 0.0203(9) 0.0182(9) 0.0266(9) -0.0002(7) -0.0004(7) -0.0017(7)
C13 0.0163(8) 0.0229(9) 0.0224(9) -0.0001(7) 0.0004(7) 0.0033(7)
C14 0.0204(9) 0.0219(9) 0.0231(9) -0.0047(7) -0.0009(7) -0.0002(7)
C15 0.0190(8) 0.0171(9) 0.0284(10) -0.0024(7) 0.0009(7) -0.0015(7)
C16 0.0232(9) 0.0247(10) 0.0225(9) -0.0009(8) -0.0014(7) 0.0005(8)

loop_
_atom_type_symbol
_atom_type_description
_atom_type_scat_dispersion_real
_atom_type_scat_dispersion_imag
_atom_type_scat_source
C C 0.0033 0.0016 'International Tables Vol C Tables 4.2.6.8 and 6.1.1.4'
H H 0.0000 0.0000 'International Tables Vol C Tables 4.2.6.8 and 6.1.1.4'
N N 0.0061 0.0033 'International Tables Vol C Tables 4.2.6.8 and 6.1.1.4'
O O 0.0106 0.0060 'International Tables Vol C Tables 4.2.6.8 and 6.1.1.4'
F F 0.0171 0.0103 'International Tables Vol C Tables 4.2.6.8 and 6.1.1.4'

loop_
_exptl_crystal_face_index_h
_exptl_crystal_face_index_k
_exptl_crystal_face_index_l
_exptl_crystal_face_perp_dist
-3.00 0.00 45.00 0.0248
-21.00 0.00 -7.00 0.0833
-16.00 -6.00 -1.00 0.2790
21.00 0.00 7.00 0.0347
14.00 6.00 0.00 0.3237
11.00 -7.00 9.00 0.3400
1.00 0.00 -45.00 0.0281

loop_
_geom_angle_atom_site_label_1
_geom_angle_atom_site_label_2
_geom_angle_atom_site_label_3
_geom_angle
C9 O1 C1 102.10(14)
C1 N1 N2 106.07(15)
C9 N2 N1 105.73(15)
N1 C1 O1 113.06(16)
N1 C1 C2 128.03(17)
O1 C1 C2 118.90(15)
C3 C2 C7 119.86(17)
C3 C2 C1 121.53(16)
C7 C2 C1 118.61(17)
C4 C3 C2 119.76(17)
C4 C3 H3A 120.1
C2 C3 H3A 120.1
C5 C4 C3 120.12(18)
C5 C4 H4A 119.9
C3 C4 H4A 119.9
C4 C5 C6 120.39(17)
C4 C5 C8 121.11(18)
C6 C5 C8 118.50(18)
C7 C6 C5 119.90(18)
C7 C6 H6A 120.1
C5 C6 H6A 120.1
C6 C7 C2 119.95(18)
C6 C7 H7A 120.0
C2 C7 H7A 120.0
F3 C8 F2 106.52(17)
F3 C8 F1 107.14(17)
F2 C8 F1 105.97(16)
F3 C8 C5 111.69(16)
F2 C8 C5 112.25(17)
F1 C8 C5 112.83(17)
N2 C9 O1 113.02(16)
N2 C9 C10 128.06(17)
O1 C9 C10 118.92(15)
C11 C10 C15 120.44(17)
C11 C10 C9 120.63(16)
C15 C10 C9 118.93(16)
C12 C11 C10 119.70(17)
C12 C11 H11A 120.2
C10 C11 H11A 120.2
C11 C12 C13 119.62(17)
C11 C12 H12A 120.2
C13 C12 H12A 120.2
C12 C13 C14 120.89(17)
C12 C13 C16 119.81(17)
C14 C13 C16 119.29(16)
C15 C14 C13 119.35(17)
C15 C14 H14A 120.3
C13 C14 H14A 120.3
C14 C15 C10 120.00(17)
C14 C15 H15A 120.0
C10 C15 H15A 120.0
F5 C16 F4 107.38(16)
F5 C16 F6 106.46(15)
F4 C16 F6 105.67(16)
F5 C16 C13 112.54(16)
F4 C16 C13 112.61(16)
F6 C16 C13 111.72(15)

loop_
_geom_bond_atom_site_label_1
_geom_bond_atom_site_label_2
_geom_bond_distance
O1 C9 1.357(2)
O1 C1 1.358(2)
N1 C1 1.289(2)
N1 N2 1.404(2)
N2 C9 1.295(2)
F1 C8 1.334(3)
F2 C8 1.333(2)
F3 C8 1.332(2)
F4 C16 1.334(2)
F5 C16 1.326(2)
F6 C16 1.342(2)
C1 C2 1.457(3)
C2 C3 1.394(3)
C2 C7 1.397(3)
C3 C4 1.384(3)
C3 H3A 0.9500
C4 C5 1.382(3)
C4 H4A 0.9500
C5 C6 1.390(3)
C5 C8 1.496(3)
C6 C7 1.379(3)
C6 H6A 0.9500
C7 H7A 0.9500
C9 C10 1.459(3)
C10 C11 1.390(3)
C10 C15 1.391(3)
C11 C12 1.384(3)
C11 H11A 0.9500
C12 C13 1.386(3)
C12 H12A 0.9500
C13 C14 1.393(3)
C13 C16 1.496(3)
C14 C15 1.379(3)
C14 H14A 0.9500
C15 H15A 0.9500

loop_
_geom_torsion_atom_site_label_1
_geom_torsion_atom_site_label_2
_geom_torsion_atom_site_label_3
_geom_torsion_atom_site_label_4
_geom_torsion
C1 N1 N2 C9 -0.1(2)
N2 N1 C1 O1 0.9(2)
N2 N1 C1 C2 179.75(17)
C9 O1 C1 N1 -1.17(18)
C9 O1 C1 C2 179.82(15)
N1 C1 C2 C3 -176.41(18)
O1 C1 C2 C3 2.4(3)
N1 C1 C2 C7 3.4(3)
O1 C1 C2 C7 -177.78(16)
C7 C2 C3 C4 -2.0(3)
C1 C2 C3 C4 177.78(16)
C2 C3 C4 C5 1.0(3)
C3 C4 C5 C6 0.2(3)
C3 C4 C5 C8 179.16(17)
C4 C5 C6 C7 -0.6(3)
C8 C5 C6 C7 -179.53(17)
C5 C6 C7 C2 -0.4(3)
C3 C2 C7 C6 1.7(3)
C1 C2 C7 C6 -178.12(17)
C4 C5 C8 F3 -112.6(2)
C6 C5 C8 F3 66.3(2)
C4 C5 C8 F2 127.79(19)
C6 C5 C8 F2 -53.3(2)
C4 C5 C8 F1 8.1(3)
C6 C5 C8 F1 -172.93(16)
N1 N2 C9 O1 -0.6(2)
N1 N2 C9 C10 179.72(16)
C1 O1 C9 N2 1.07(18)
C1 O1 C9 C10 -179.23(15)
N2 C9 C10 C11 172.56(18)
O1 C9 C10 C11 -7.1(2)
N2 C9 C10 C15 -8.1(3)
O1 C9 C10 C15 172.30(16)
C15 C10 C11 C12 0.4(3)
C9 C10 C11 C12 179.79(16)
C10 C11 C12 C13 -0.8(3)
C11 C12 C13 C14 0.7(3)
C11 C12 C13 C16 179.74(17)
C12 C13 C14 C15 -0.1(3)
C16 C13 C14 C15 -179.19(17)
C13 C14 C15 C10 -0.3(3)
C11 C10 C15 C14 0.1(3)
C9 C10 C15 C14 -179.24(16)
C12 C13 C16 F5 146.86(17)
C14 C13 C16 F5 -34.0(2)
C12 C13 C16 F4 25.3(2)
C14 C13 C16 F4 -155.59(17)
C12 C13 C16 F6 -93.4(2)
C14 C13 C16 F6 85.7(2)

loop_
_diffrn_scan_number
_diffrn_scan_type
_diffrn_scan_start
_diffrn_scan_end
_diffrn_scan_width
_diffrn_scan_exptime
_diffrn_scan_omega
_diffrn_scan_theta
_diffrn_scan_kappa
_diffrn_scan_phi
_diffrn_scan_omega1
_diffrn_scan_theta1
_diffrn_scan_frames
1 omega -34.00 9.00 1.00 60.00 - 21.57 118.00 168.00 0.00 0.00 43
2 omega -51.00 1.00 1.00 60.00 - 21.57 -75.00 240.00 0.00 0.00 52
3 omega 2.00 44.00 1.00 60.00 - 21.57 -132.00 334.00 0.00 0.00 42
4 omega -6.00 44.00 1.00 60.00 - 21.57 45.00 0.00 0.00 0.00 50
5 omega -1.00 49.00 1.00 60.00 - 21.57 -45.00 120.00 0.00 0.00 50
6 omega 44.00 86.00 1.00 60.00 - 21.57 -132.00 334.00 0.00 0.00 42
7 omega -103.00 -62.00 1.00 60.00 - -22.34 161.00 -40.00 0.00 0.00 41
8 omega -98.00 -51.00 1.00 60.00 - -22.34 -18.00 -83.00 0.00 0.00 47
9 omega -30.00 14.00 1.00 60.00 - -22.34 112.00 83.00 0.00 0.00 44
10 omega -103.00 -62.00 1.00 60.00 - -22.34 161.00 68.00 0.00 0.00 41
11 omega -95.00 -43.00 1.00 60.00 - -22.34 -75.00 120.00 0.00 0.00 52
12 omega -95.00 -45.00 1.00 60.00 - -22.34 -45.00 240.00 0.00 0.00 50
13 omega -59.00 -20.00 1.00 60.00 - -22.34 161.00 139.00 0.00 0.00 39
14 omega -50.00 -18.00 1.00 60.00 - -22.34 -18.00 -84.00 0.00 0.00 32
15 omega -61.00 -20.00 1.00 60.00 - -22.34 161.00 -40.00 0.00 0.00 41
